data_4343768
loop_
_publ_author_name
'Emerson, K.'
'Robinson, W.T.'
'Ireland, P.R.'

_publ_section_title
;
 The crystal and molecular structure of trifluorosilytetracarbonylcobalt
;
_journal_name_full 'Inorganic Chemistry'
_journal_page_first 436
_journal_page_last 440
_journal_volume 9
_journal_year 1970
_chemical_formula_sum 'C4 Co F3 O4 Si'
_chemical_name_systematic 'Co (Si F3) (C O)4'
_space_group_IT_number 64
_symmetry_space_group_name_Hall '-C 2ac 2'
_symmetry_space_group_name_H-M 'C m c a'
_cell_angle_alpha 90
_cell_angle_beta 90
_cell_angle_gamma 90
_cell_formula_units_Z 8
_cell_length_a 8.224
_cell_length_b 11.418
_cell_length_c 18.591
_cell_volume 1745.725
_citation_journal_id_ASTM INOCAJ
_cod_data_source_file Emerson_INOCAJ_1970_1815.cif
_cod_data_source_block C4Co1F3O4Si1
_cod_original_formula_sum 'C4 Co1 F3 O4 Si1'
_cod_database_code 4343768

loop_
_symmetry_equiv_pos_as_xyz
x,y,z
-x+1/2,-y,z+1/2
x,-y,-z
-x+1/2,y,-z+1/2
-x,-y,-z
x-1/2,y,-z-1/2
-x,y,z
x-1/2,-y,z-1/2
x+1/2,y+1/2,z
-x+1,-y+1/2,z+1/2
x+1/2,-y+1/2,-z
-x+1,y+1/2,-z+1/2
-x+1/2,-y+1/2,-z
x,y+1/2,-z-1/2
-x+1/2,y+1/2,z
x,-y+1/2,z-1/2

loop_
_atom_site_label
_atom_site_type_symbol
_atom_site_fract_x
_atom_site_fract_y
_atom_site_fract_z
_atom_site_occupancy
_atom_site_U_iso_or_equiv
F1 F-1 0 -0.0932 0.0708 1 0.0
O2 O-2 0.3022 0.1375 0.0512 1 0.0
O3 O-2 0 0.4222 0.1184 1 0.0
Co1 Co-1 0 0.1662 0.1308 1 0.0
O1 O-2 0 0.1639 0.2871 1 0.0
C2 C+2 0.185 0.1482 0.082 1 0.0
Si1 Si+4 0 -0.0281 0.141 1 0.0
C3 C+2 0 0.3237 0.1253 1 0.0
C1 C+2 0 0.1656 0.2272 1 0.0
F2 F-1 0.1454 -0.0779 0.182 1 0.0
